data_7047980
loop_
_publ_author_name
'Szynkiewicz, Natalia'
'Ponikiewski, \/Lukasz'
'Grubba, Rafa\/l'

_publ_section_title
;
 Symmetrical and unsymmetrical diphosphanes with diversified alkyl, aryl,
 and amino substituents.
;
_journal_issue 47
_journal_name_full 'Dalton transactions (Cambridge, England : 2003)'
_journal_page_first 16885
_journal_page_last 16894
_journal_paper_doi 10.1039/c8dt03775b
_journal_volume 47
_journal_year 2018
_chemical_formula_moiety 'C16 H38 N2 P2'
_chemical_formula_sum 'C16 H38 N2 P2'
_chemical_formula_weight 320.42
_chemical_properties_physical Air-sensitive,Moisture-sensitive,Oxygen-sensitive
_space_group_IT_number 2
_space_group_name_Hall '-P 1'
_space_group_name_H-M_alt 'P -1'
_symmetry_cell_setting triclinic
_symmetry_Int_Tables_number 2
_symmetry_space_group_name_Hall '-P 1'
_symmetry_space_group_name_H-M 'P -1'
_atom_sites_solution_hydrogens geom
_audit_conform_dict_location ftp://ftp.iucr.org/pub/cif_core.dic
_audit_conform_dict_name cif_core.dic
_audit_conform_dict_version 2.4.3
_audit_creation_date 2018-08-28T21:44:08-00:00
_audit_creation_method 'WinGX routine CIF_UPDATE'
_audit_update_record
;
2018-09-12 deposited with the CCDC.
2018-11-06 downloaded from the CCDC.
;
_cell_angle_alpha 100.535(8)
_cell_angle_beta 96.438(8)
_cell_angle_gamma 109.184(7)
_cell_formula_units_Z 2
_cell_length_a 8.5142(8)
_cell_length_b 9.8037(10)
_cell_length_c 12.7706(12)
_cell_measurement_reflns_used 4016
_cell_measurement_temperature 120(2)
_cell_measurement_theta_max 29.67
_cell_measurement_theta_min 2.26
_cell_measurement_wavelength 0.71073
_cell_volume 972.63(18)
_computing_cell_refinement
;
X-Area Recipe 1.33.0.0 (STOE, 2015)
;
_computing_data_collection
;
X-Area WinXpose 2.0.22.0 (STOE, 2016)
;
_computing_data_reduction 'STOE X-Area'
_computing_molecular_graphics 'Ortep for Windows (Farrugia, 2012)'
_computing_publication_material 'WinGX publication routines (Farrugia, 2012)'
_computing_structure_refinement 'SHELXL-2017/1 (Sheldrick, 2017)'
_computing_structure_solution 'SHELXT 2014/5 (Sheldrick, 2014)'
_diffrn_ambient_temperature 120(2)
_diffrn_detector 'image plate (34 cm diameter)'
_diffrn_detector_area_resol_mean 6.67
_diffrn_detector_type 'STOE Imaging Plate'
_diffrn_measured_fraction_theta_full 0.983
_diffrn_measured_fraction_theta_max 0.985
_diffrn_measurement_details ' 206 frames, detector distance = 100 mm'
_diffrn_measurement_device '2-circle diffractometer'
_diffrn_measurement_device_type 'STOE IPDS 2T'
_diffrn_measurement_method 'rotation method, \w scans'
_diffrn_radiation_collimation '0.6 mm diameter'
_diffrn_radiation_monochromator 'parabolic x-ray mirror'
_diffrn_radiation_polarisn_norm 270
_diffrn_radiation_probe x-ray
_diffrn_radiation_type MoK\a
_diffrn_radiation_wavelength 0.71073
_diffrn_reflns_av_R_equivalents 0.0641
_diffrn_reflns_av_unetI/netI 0.0524
_diffrn_reflns_Laue_measured_fraction_full 0.983
_diffrn_reflns_Laue_measured_fraction_max 0.985
_diffrn_reflns_limit_h_max 10
_diffrn_reflns_limit_h_min -10
_diffrn_reflns_limit_k_max 11
_diffrn_reflns_limit_k_min -12
_diffrn_reflns_limit_l_max 16
_diffrn_reflns_limit_l_min -16
_diffrn_reflns_number 7567
_diffrn_reflns_point_group_measured_fraction_full 0.983
_diffrn_reflns_point_group_measured_fraction_max 0.985
_diffrn_reflns_theta_full 25.242
_diffrn_reflns_theta_max 26.988
_diffrn_reflns_theta_min 2.262
_diffrn_source 'GeniX Mo, 0.05 x 0.05 mm2 microfocus'
_diffrn_source_current 1.000
_diffrn_source_power 0.050
_diffrn_source_voltage 50
_exptl_absorpt_coefficient_mu 0.219
_exptl_absorpt_correction_type none
_exptl_crystal_colour colourless
_exptl_crystal_density_diffrn 1.094
_exptl_crystal_density_method 'not measured'
_exptl_crystal_description block
_exptl_crystal_F_000 356
_exptl_crystal_size_max 0.23
_exptl_crystal_size_mid 0.21
_exptl_crystal_size_min 0.21
_refine_diff_density_max 0.598
_refine_diff_density_min -0.375
_refine_diff_density_rms 0.073
_refine_ls_extinction_method none
_refine_ls_goodness_of_fit_ref 1.046
_refine_ls_hydrogen_treatment constr
_refine_ls_matrix_type full
_refine_ls_number_constraints 0
_refine_ls_number_parameters 181
_refine_ls_number_reflns 4193
_refine_ls_number_restraints 0
_refine_ls_restrained_S_all 1.046
_refine_ls_R_factor_all 0.0512
_refine_ls_R_factor_gt 0.0449
_refine_ls_shift/su_max 0.001
_refine_ls_shift/su_mean 0
_refine_ls_structure_factor_coef Fsqd
_refine_ls_weighting_details 'w=1/[\s^2^(Fo^2^)+(0.0871P)^2^+0.1720P] where P=(Fo^2^+2Fc^2^)/3'
_refine_ls_weighting_scheme calc
_refine_ls_wR_factor_gt 0.1241
_refine_ls_wR_factor_ref 0.1293
_reflns_Friedel_coverage 0
_reflns_number_gt 3633
_reflns_number_total 4193
_reflns_threshold_expression 'I > 2\s(I)'
_cod_data_source_file c8dt03775b2.cif
_cod_data_source_block shelx_CCDC8
_cod_depositor_comments 'Adding full bibliography for 7047971--7047984.cif.'
_cod_original_cell_volume 972.63(17)
_cod_database_code 7047980
_shelx_estimated_absorpt_t_min 0.951
_shelx_estimated_absorpt_t_max 0.955

loop_
_symmetry_equiv_pos_as_xyz
'x, y, z'
'-x, -y, -z'

loop_
_atom_site_label
_atom_site_type_symbol
_atom_site_fract_x
_atom_site_fract_y
_atom_site_fract_z
_atom_site_U_iso_or_equiv
_atom_site_adp_type
_atom_site_occupancy
_atom_site_site_symmetry_order
_atom_site_calc_flag
_atom_site_refinement_flags_posn
_atom_site_refinement_flags_adp
P1 P 0.47523(5) 0.53571(4) 0.31143(3) 0.01266(13) Uani 1 1 d . .
P2 P 0.50166(5) 0.38511(4) 0.16312(3) 0.01410(13) Uani 1 1 d . .
N1 N 0.35630(16) 0.62344(13) 0.25744(10) 0.0152(3) Uani 1 1 d . .
N2 N 0.68064(16) 0.65232(13) 0.35362(10) 0.0155(3) Uani 1 1 d . .
C1 C 0.2767(2) 0.24431(16) 0.11519(12) 0.0198(3) Uani 1 1 d . .
C2 C 0.1672(2) 0.32701(19) 0.07372(15) 0.0300(4) Uani 1 1 d . .
H2A H 0.217081 0.375884 0.018673 0.045 Uiso 1 1 calc R U
H2B H 0.0528 0.256163 0.041761 0.045 Uiso 1 1 calc R U
H2C H 0.161741 0.40184 0.134206 0.045 Uiso 1 1 calc R U
C3 C 0.1970(2) 0.1690(2) 0.20077(15) 0.0321(4) Uani 1 1 d . .
H3A H 0.265937 0.115681 0.227963 0.048 Uiso 1 1 calc R U
H3B H 0.191457 0.244335 0.260855 0.048 Uiso 1 1 calc R U
H3C H 0.082515 0.098658 0.16841 0.048 Uiso 1 1 calc R U
C4 C 0.2733(2) 0.12681(18) 0.01600(13) 0.0271(4) Uani 1 1 d . .
H4A H 0.324668 0.17637 -0.038319 0.041 Uiso 1 1 calc R U
H4B H 0.337048 0.066724 0.038337 0.041 Uiso 1 1 calc R U
H4C H 0.155822 0.0625 -0.0152 0.041 Uiso 1 1 calc R U
C5 C 0.6368(2) 0.29517(16) 0.23434(12) 0.0189(3) Uani 1 1 d . .
C6 C 0.8208(2) 0.39298(19) 0.23797(13) 0.0247(3) Uani 1 1 d . .
H6A H 0.836911 0.403501 0.164678 0.037 Uiso 1 1 calc R U
H6B H 0.845791 0.491202 0.285196 0.037 Uiso 1 1 calc R U
H6C H 0.897058 0.346686 0.266346 0.037 Uiso 1 1 calc R U
C7 C 0.6130(2) 0.27947(18) 0.34945(13) 0.0244(4) Uani 1 1 d . .
H7A H 0.495689 0.217102 0.347757 0.037 Uiso 1 1 calc R U
H7B H 0.689634 0.233377 0.377631 0.037 Uiso 1 1 calc R U
H7C H 0.638366 0.377893 0.396481 0.037 Uiso 1 1 calc R U
C8 C 0.6092(3) 0.14073(18) 0.16507(14) 0.0289(4) Uani 1 1 d . .
H8A H 0.62382 0.148172 0.091033 0.043 Uiso 1 1 calc R U
H8B H 0.691722 0.102361 0.196322 0.043 Uiso 1 1 calc R U
H8C H 0.494416 0.073144 0.163655 0.043 Uiso 1 1 calc R U
C9 C 0.3903(2) 0.69461(17) 0.16678(12) 0.0197(3) Uani 1 1 d . .
H9A H 0.433856 0.634829 0.114641 0.024 Uiso 1 1 calc R U
H9B H 0.479629 0.794013 0.194558 0.024 Uiso 1 1 calc R U
C10 C 0.2343(2) 0.7117(2) 0.10739(14) 0.0295(4) Uani 1 1 d . .
H10A H 0.264841 0.759769 0.047935 0.044 Uiso 1 1 calc R U
H10B H 0.146169 0.613556 0.078085 0.044 Uiso 1 1 calc R U
H10C H 0.191973 0.772848 0.158056 0.044 Uiso 1 1 calc R U
C11 C 0.2664(2) 0.68561(16) 0.33357(12) 0.0190(3) Uani 1 1 d . .
H11A H 0.242657 0.624593 0.387724 0.023 Uiso 1 1 calc R U
H11B H 0.156259 0.677428 0.293053 0.023 Uiso 1 1 calc R U
C12 C 0.3611(2) 0.84733(17) 0.39346(14) 0.0264(4) Uani 1 1 d . .
H12A H 0.292545 0.879725 0.44225 0.04 Uiso 1 1 calc R U
H12B H 0.469029 0.856612 0.435735 0.04 Uiso 1 1 calc R U
H12C H 0.382462 0.90955 0.34088 0.04 Uiso 1 1 calc R U
C13 C 0.7422(2) 0.70141(16) 0.47146(11) 0.0191(3) Uani 1 1 d . .
H13A H 0.660938 0.637347 0.507725 0.023 Uiso 1 1 calc R U
H13B H 0.745799 0.804333 0.496312 0.023 Uiso 1 1 calc R U
C14 C 0.9161(2) 0.6966(2) 0.50582(13) 0.0261(4) Uani 1 1 d . .
H14A H 0.949712 0.730487 0.58482 0.039 Uiso 1 1 calc R U
H14B H 0.913025 0.594619 0.48314 0.039 Uiso 1 1 calc R U
H14C H 0.997957 0.761744 0.471717 0.039 Uiso 1 1 calc R U
C15 C 0.7835(2) 0.73928(16) 0.28764(12) 0.0192(3) Uani 1 1 d . .
H15A H 0.723933 0.702967 0.211199 0.023 Uiso 1 1 calc R U
H15B H 0.891973 0.72202 0.291271 0.023 Uiso 1 1 calc R U
C16 C 0.8212(2) 0.90594(18) 0.32218(15) 0.0283(4) Uani 1 1 d . .
H16A H 0.890224 0.956571 0.274549 0.042 Uiso 1 1 calc R U
H16B H 0.714715 0.924617 0.316995 0.042 Uiso 1 1 calc R U
H16C H 0.882989 0.943696 0.397179 0.042 Uiso 1 1 calc R U

loop_
_atom_site_aniso_label
_atom_site_aniso_U_11
_atom_site_aniso_U_22
_atom_site_aniso_U_33
_atom_site_aniso_U_23
_atom_site_aniso_U_13
_atom_site_aniso_U_12
P1 0.0135(2) 0.01232(19) 0.0136(2) 0.00504(14) 0.00283(14) 0.00535(14)
P2 0.0160(2) 0.01336(19) 0.0143(2) 0.00441(14) 0.00359(15) 0.00611(15)
N1 0.0162(6) 0.0171(6) 0.0160(6) 0.0063(5) 0.0031(5) 0.0095(5)
N2 0.0137(6) 0.0169(6) 0.0143(6) 0.0051(4) 0.0010(5) 0.0032(5)
C1 0.0183(8) 0.0166(7) 0.0195(7) 0.0008(6) 0.0025(6) 0.0020(6)
C2 0.0206(9) 0.0274(8) 0.0344(9) -0.0028(7) -0.0063(7) 0.0078(7)
C3 0.0288(10) 0.0284(8) 0.0275(9) 0.0028(7) 0.0093(7) -0.0044(7)
C4 0.0302(9) 0.0219(7) 0.0223(8) -0.0034(6) 0.0030(7) 0.0056(7)
C5 0.0230(8) 0.0190(7) 0.0206(7) 0.0079(6) 0.0055(6) 0.0131(6)
C6 0.0220(8) 0.0307(8) 0.0275(8) 0.0084(7) 0.0062(6) 0.0161(7)
C7 0.0333(9) 0.0251(8) 0.0225(8) 0.0119(6) 0.0059(7) 0.0170(7)
C8 0.0414(11) 0.0221(8) 0.0310(9) 0.0063(7) 0.0100(7) 0.0203(7)
C9 0.0225(8) 0.0209(7) 0.0196(7) 0.0100(6) 0.0031(6) 0.0104(6)
C10 0.0322(10) 0.0345(9) 0.0272(8) 0.0136(7) -0.0008(7) 0.0174(8)
C11 0.0170(8) 0.0188(7) 0.0233(7) 0.0047(6) 0.0049(6) 0.0089(6)
C12 0.0289(9) 0.0192(7) 0.0308(8) 0.0014(6) 0.0089(7) 0.0094(7)
C13 0.0197(8) 0.0211(7) 0.0154(7) 0.0033(5) 0.0012(6) 0.0072(6)
C14 0.0218(9) 0.0353(9) 0.0196(7) 0.0039(6) -0.0020(6) 0.0114(7)
C15 0.0155(7) 0.0213(7) 0.0210(7) 0.0082(6) 0.0045(6) 0.0049(6)
C16 0.0281(9) 0.0202(8) 0.0339(9) 0.0124(7) 0.0059(7) 0.0019(7)

loop_
_atom_type_symbol
_atom_type_description
_atom_type_scat_dispersion_real
_atom_type_scat_dispersion_imag
_atom_type_scat_source
P P 0.1023 0.0942 'International Tables Vol C Tables 4.2.6.8 and 6.1.1.4'
N N 0.0061 0.0033 'International Tables Vol C Tables 4.2.6.8 and 6.1.1.4'
C C 0.0033 0.0016 'International Tables Vol C Tables 4.2.6.8 and 6.1.1.4'
H H 0 0 'International Tables Vol C Tables 4.2.6.8 and 6.1.1.4'

loop_
_geom_angle_atom_site_label_1
_geom_angle_atom_site_label_2
_geom_angle_atom_site_label_3
_geom_angle
N1 P1 N2 110.61(6)
N1 P1 P2 102.55(4)
N2 P1 P2 99.74(5)
C1 P2 C5 108.73(7)
C1 P2 P1 102.11(5)
C5 P2 P1 98.29(5)
C9 N1 C11 115.58(12)
C9 N1 P1 124.76(11)
C11 N1 P1 114.25(10)
C15 N2 C13 115.98(12)
C15 N2 P1 125.20(10)
C13 N2 P1 116.41(10)
C3 C1 C2 108.67(15)
C3 C1 C4 110.20(13)
C2 C1 C4 105.70(13)
C3 C1 P2 115.60(11)
C2 C1 P2 107.05(10)
C4 C1 P2 109.12(11)
C1 C2 H2A 109.5
C1 C2 H2B 109.5
H2A C2 H2B 109.5
C1 C2 H2C 109.5
H2A C2 H2C 109.5
H2B C2 H2C 109.5
C1 C3 H3A 109.5
C1 C3 H3B 109.5
H3A C3 H3B 109.5
C1 C3 H3C 109.5
H3A C3 H3C 109.5
H3B C3 H3C 109.5
C1 C4 H4A 109.5
C1 C4 H4B 109.5
H4A C4 H4B 109.5
C1 C4 H4C 109.5
H4A C4 H4C 109.5
H4B C4 H4C 109.5
C7 C5 C6 109.02(13)
C7 C5 C8 108.09(13)
C6 C5 C8 106.84(14)
C7 C5 P2 117.02(11)
C6 C5 P2 105.26(10)
C8 C5 P2 110.16(11)
C5 C6 H6A 109.5
C5 C6 H6B 109.5
H6A C6 H6B 109.5
C5 C6 H6C 109.5
H6A C6 H6C 109.5
H6B C6 H6C 109.5
C5 C7 H7A 109.5
C5 C7 H7B 109.5
H7A C7 H7B 109.5
C5 C7 H7C 109.5
H7A C7 H7C 109.5
H7B C7 H7C 109.5
C5 C8 H8A 109.5
C5 C8 H8B 109.5
H8A C8 H8B 109.5
C5 C8 H8C 109.5
H8A C8 H8C 109.5
H8B C8 H8C 109.5
N1 C9 C10 113.25(14)
N1 C9 H9A 108.9
C10 C9 H9A 108.9
N1 C9 H9B 108.9
C10 C9 H9B 108.9
H9A C9 H9B 107.7
C9 C10 H10A 109.5
C9 C10 H10B 109.5
H10A C10 H10B 109.5
C9 C10 H10C 109.5
H10A C10 H10C 109.5
H10B C10 H10C 109.5
N1 C11 C12 114.82(13)
N1 C11 H11A 108.6
C12 C11 H11A 108.6
N1 C11 H11B 108.6
C12 C11 H11B 108.6
H11A C11 H11B 107.5
C11 C12 H12A 109.5
C11 C12 H12B 109.5
H12A C12 H12B 109.5
C11 C12 H12C 109.5
H12A C12 H12C 109.5
H12B C12 H12C 109.5
N2 C13 C14 113.44(13)
N2 C13 H13A 108.9
C14 C13 H13A 108.9
N2 C13 H13B 108.9
C14 C13 H13B 108.9
H13A C13 H13B 107.7
C13 C14 H14A 109.5
C13 C14 H14B 109.5
H14A C14 H14B 109.5
C13 C14 H14C 109.5
H14A C14 H14C 109.5
H14B C14 H14C 109.5
N2 C15 C16 114.14(13)
N2 C15 H15A 108.7
C16 C15 H15A 108.7
N2 C15 H15B 108.7
C16 C15 H15B 108.7
H15A C15 H15B 107.6
C15 C16 H16A 109.5
C15 C16 H16B 109.5
H16A C16 H16B 109.5
C15 C16 H16C 109.5
H16A C16 H16C 109.5
H16B C16 H16C 109.5

loop_
_geom_bond_atom_site_label_1
_geom_bond_atom_site_label_2
_geom_bond_distance
P1 N1 1.6951(12)
P1 N2 1.7045(13)
P1 P2 2.2604(5)
P2 C1 1.9075(16)
P2 C5 1.9114(15)
N1 C9 1.4658(18)
N1 C11 1.4696(19)
N2 C15 1.4631(19)
N2 C13 1.4710(18)
C1 C3 1.527(2)
C1 C2 1.533(2)
C1 C4 1.539(2)
C2 H2A 0.98
C2 H2B 0.98
C2 H2C 0.98
C3 H3A 0.98
C3 H3B 0.98
C3 H3C 0.98
C4 H4A 0.98
C4 H4B 0.98
C4 H4C 0.98
C5 C7 1.535(2)
C5 C6 1.535(2)
C5 C8 1.536(2)
C6 H6A 0.98
C6 H6B 0.98
C6 H6C 0.98
C7 H7A 0.98
C7 H7B 0.98
C7 H7C 0.98
C8 H8A 0.98
C8 H8B 0.98
C8 H8C 0.98
C9 C10 1.528(2)
C9 H9A 0.99
C9 H9B 0.99
C10 H10A 0.98
C10 H10B 0.98
C10 H10C 0.98
C11 C12 1.525(2)
C11 H11A 0.99
C11 H11B 0.99
C12 H12A 0.98
C12 H12B 0.98
C12 H12C 0.98
C13 C14 1.514(2)
C13 H13A 0.99
C13 H13B 0.99
C14 H14A 0.98
C14 H14B 0.98
C14 H14C 0.98
C15 C16 1.525(2)
C15 H15A 0.99
C15 H15B 0.99
C16 H16A 0.98
C16 H16B 0.98
C16 H16C 0.98

loop_
_geom_torsion_atom_site_label_1
_geom_torsion_atom_site_label_2
_geom_torsion_atom_site_label_3
_geom_torsion_atom_site_label_4
_geom_torsion
N2 P1 N1 C9 56.70(13)
P2 P1 N1 C9 -48.90(12)
N2 P1 N1 C11 -96.07(11)
P2 P1 N1 C11 158.33(9)
N1 P1 N2 C15 -51.56(13)
P2 P1 N2 C15 55.90(12)
N1 P1 N2 C13 110.05(11)
P2 P1 N2 C13 -142.49(10)
C11 N1 C9 C10 -49.57(17)
P1 N1 C9 C10 157.97(11)
C9 N1 C11 C12 -62.63(18)
P1 N1 C11 C12 92.75(14)
C15 N2 C13 C14 -60.76(17)
P1 N2 C13 C14 135.91(12)
C13 N2 C15 C16 -52.53(18)
P1 N2 C15 C16 109.15(14)
